data_4087485
loop_
_publ_author_name
'Alvarez, M. Angeles'
'Garc\'ia, M. Esther'
'Men\'endez, Sonia'
'Ruiz, Miguel A.'

_publ_section_title
;
 Carbyne--Carbyne Coupling and H-Shifts in Reactions of the Unsaturated
 Methoxy- and Hydroxycarbyne Complexes [Mo2Cp2(\m-COR)(\m-CPh)(\m-PCy2)]+
 with CO and Isocyanides
;
_journal_issue 9
_journal_name_full Organometallics
_journal_page_first 1681
_journal_paper_doi 10.1021/acs.organomet.5b00166
_journal_volume 34
_journal_year 2015
_chemical_compound_source 'synthesis as described'
_chemical_formula_moiety 'C44 H65 Mo2 N3 P, B F4 '
_chemical_formula_sum 'C44 H65 B F4 Mo2 N3 P'
_chemical_formula_weight 945.65
_space_group_IT_number 15
_space_group_name_Hall '-C 2yc'
_space_group_name_H-M_alt 'C 1 2/c 1'
_symmetry_cell_setting monoclinic
_symmetry_Int_Tables_number 15
_symmetry_space_group_name_Hall '-C 2yc'
_symmetry_space_group_name_H-M 'C 1 2/c 1'
_atom_sites_solution_hydrogens geom
_atom_sites_solution_primary direct
_atom_sites_solution_secondary difmap
_audit_conform_dict_location ftp://ftp.iucr.org/pub/cif_core.dic
_audit_conform_dict_name cif_core.dic
_audit_conform_dict_version 2.3
_audit_creation_method 'WinGX routine CIF_UPDATE'
_cell_angle_alpha 90
_cell_angle_beta 113.273(4)
_cell_angle_gamma 90
_cell_formula_units_Z 8
_cell_length_a 39.739(3)
_cell_length_b 12.1958(12)
_cell_length_c 19.7064(18)
_cell_measurement_reflns_used 1921
_cell_measurement_temperature 100.0(1)
_cell_measurement_theta_max 25.4
_cell_measurement_theta_min 2.25
_cell_measurement_wavelength 0.71073
_cell_volume 8773.6(14)
_computing_cell_refinement 'BRUKER APEX'
_computing_data_collection 'BRUKER APEX'
_computing_molecular_graphics 'Ortep-3 for Windows (Farrugia, 1997)'
_computing_publication_material 'WinGX publication routines (Farrugia, 1999)'
_computing_structure_refinement 'SHELXL-97 (Sheldrick, 1997)'
_computing_structure_solution 'SHELXS-97 (Sheldrick, 1997)'
_diffrn_ambient_temperature 100.0(1)
_diffrn_measured_fraction_theta_full 0.999
_diffrn_measured_fraction_theta_max 0.999
_diffrn_measurement_device 'four-circle diffractometer'
_diffrn_measurement_device_type 'BRUKER APPEX-II CCD'
_diffrn_measurement_method 'omega/phi scans'
_diffrn_radiation_monochromator graphite
_diffrn_radiation_probe x-ray
_diffrn_radiation_source 'fine-focus sealed tube'
_diffrn_radiation_type MoK\a
_diffrn_radiation_wavelength 0.71073
_diffrn_reflns_av_R_equivalents 0.0863
_diffrn_reflns_av_unetI/netI 0.0591
_diffrn_reflns_limit_h_max 44
_diffrn_reflns_limit_h_min -48
_diffrn_reflns_limit_k_max 15
_diffrn_reflns_limit_k_min 0
_diffrn_reflns_limit_l_max 24
_diffrn_reflns_limit_l_min 0
_diffrn_reflns_number 66917
_diffrn_reflns_theta_full 26.02
_diffrn_reflns_theta_max 26.02
_diffrn_reflns_theta_min 1.76
_exptl_absorpt_coefficient_mu 0.659
_exptl_absorpt_correction_T_max 1.0000
_exptl_absorpt_correction_T_min 0.7509
_exptl_absorpt_correction_type multi-scan
_exptl_absorpt_process_details 'BRUKER Sadabs'
_exptl_crystal_colour red
_exptl_crystal_density_diffrn 1.432
_exptl_crystal_density_method 'not measured'
_exptl_crystal_description plate
_exptl_crystal_F_000 3920
_exptl_crystal_size_max 0.23
_exptl_crystal_size_mid 0.17
_exptl_crystal_size_min 0.01
_refine_diff_density_max 1.664
_refine_diff_density_min -1.187
_refine_diff_density_rms 0.13
_refine_ls_extinction_method none
_refine_ls_goodness_of_fit_ref 1
_refine_ls_hydrogen_treatment mixed
_refine_ls_matrix_type full
_refine_ls_number_parameters 499
_refine_ls_number_reflns 8637
_refine_ls_number_restraints 0
_refine_ls_restrained_S_all 1
_refine_ls_R_factor_all 0.0746
_refine_ls_R_factor_gt 0.0493
_refine_ls_shift/su_max 0.001
_refine_ls_shift/su_mean 0
_refine_ls_structure_factor_coef Fsqd
_refine_ls_weighting_details 'calc w=1/[\s^2^(Fo^2^)+(0.0816P)^2^+0.0000P] where P=(Fo^2^+2Fc^2^)/3'
_refine_ls_weighting_scheme calc
_refine_ls_wR_factor_gt 0.1177
_refine_ls_wR_factor_ref 0.1278
_reflns_number_gt 6432
_reflns_number_total 8637
_reflns_threshold_expression >2sigma(I)
_cod_data_source_file om5b00166_si_002.cif
_cod_data_source_block compound7a
_cod_depositor_comments
;
The following automatic conversions were performed:

data name '_diffrn_radiation_monochromador' was replaced with
'_diffrn_radiation_monochromator' as specified in the replacement
file
'/home/saulius/struct/COD-crude-data/automatic-downloads/DataCite-retrospective/ACS/depositions/lib/lists/replacement-tags.lst'.

Automatic conversion script
Id: cif_correct_tags 6909 2019-04-08 15:41:33Z antanas 
;
_cod_original_cell_volume 8773.7(14)
_cod_database_code 4087485

loop_
_symmetry_equiv_pos_as_xyz
'x, y, z'
'-x, y, -z+1/2'
'x+1/2, y+1/2, z'
'-x+1/2, y+1/2, -z+1/2'
'-x, -y, -z'
'x, -y, z-1/2'
'-x+1/2, -y+1/2, -z'
'x+1/2, -y+1/2, z-1/2'

loop_
_atom_site_label
_atom_site_type_symbol
_atom_site_fract_x
_atom_site_fract_y
_atom_site_fract_z
_atom_site_U_iso_or_equiv
_atom_site_adp_type
_atom_site_occupancy
_atom_site_symmetry_multiplicity
_atom_site_calc_flag
_atom_site_refinement_flags
_atom_site_disorder_assembly
_atom_site_disorder_group
Mo1 Mo 0.132801(10) 0.69216(3) 0.194364(18) 0.01374(11) Uani 1 1 d . . .
Mo2 Mo 0.096968(10) 0.84063(3) 0.238399(18) 0.01349(11) Uani 1 1 d . . .
P1 P 0.07157(3) 0.74807(8) 0.12336(6) 0.0152(2) Uani 1 1 d . A .
N1 N 0.17329(10) 0.8565(3) 0.1227(2) 0.0226(8) Uani 1 1 d . . .
N2 N 0.11368(11) 1.0592(3) 0.1672(2) 0.0235(8) Uani 1 1 d . . .
N3 N 0.14477(11) 0.6579(3) 0.3648(2) 0.0201(8) Uani 1 1 d . . .
C1 C 0.15668(12) 0.8033(3) 0.1475(2) 0.0203(9) Uani 1 1 d . . .
C2 C 0.10924(12) 0.9766(3) 0.1905(2) 0.0200(9) Uani 1 1 d . A .
C3 C 0.14213(11) 0.7220(3) 0.3063(2) 0.0156(9) Uani 1 1 d . A .
C4 C 0.15580(11) 0.8121(3) 0.2879(2) 0.0141(8) Uani 1 1 d . A .
C5 C 0.18889(12) 0.8826(3) 0.3148(2) 0.0175(9) Uani 1 1 d . . .
C6 C 0.22254(12) 0.8450(3) 0.3172(2) 0.0201(9) Uani 1 1 d . A .
H6 H 0.2241 0.7751 0.2998 0.024 Uiso 1 1 calc R . .
C7 C 0.25328(13) 0.9091(4) 0.3447(2) 0.0262(10) Uani 1 1 d . . .
H7 H 0.2755 0.8825 0.3461 0.031 Uiso 1 1 calc R A .
C8 C 0.25124(12) 1.0151(4) 0.3706(2) 0.0242(10) Uani 1 1 d . A .
H8 H 0.2722 1.0583 0.3904 0.029 Uiso 1 1 calc R . .
C9 C 0.21819(12) 1.0545(4) 0.3666(2) 0.0243(10) Uani 1 1 d . . .
H9 H 0.2165 1.1252 0.3827 0.029 Uiso 1 1 calc R A .
C10 C 0.18717(12) 0.9889(3) 0.3384(2) 0.0199(9) Uani 1 1 d . A .
H10 H 0.1648 1.0167 0.3353 0.024 Uiso 1 1 calc R . .
C11 C 0.18072(13) 0.5867(4) 0.1873(2) 0.0253(10) Uani 1 1 d . . .
H11 H 0.2034 0.6181 0.1961 0.03 Uiso 1 1 calc R . .
C12 C 0.15021(13) 0.5799(3) 0.1175(2) 0.0248(10) Uani 1 1 d . . .
H12 H 0.1495 0.6066 0.0727 0.03 Uiso 1 1 calc R . .
C13 C 0.12161(12) 0.5257(4) 0.1283(2) 0.0221(10) Uiso 1 1 d . . .
H13 H 0.0988 0.5088 0.092 0.026 Uiso 1 1 calc R . .
C14 C 0.13382(14) 0.5013(3) 0.2048(2) 0.0279(11) Uani 1 1 d . . .
H14 H 0.1201 0.4672 0.2276 0.033 Uiso 1 1 calc R . .
C15 C 0.17012(13) 0.5376(3) 0.2397(2) 0.0264(11) Uani 1 1 d . . .
H15 H 0.1848 0.5302 0.2898 0.032 Uiso 1 1 calc R . .
C16 C 0.0779(3) 0.8230(7) 0.3347(5) 0.0194(19) Uiso 0.6 1 d P A 1
H16 H 0.0861 0.7635 0.3666 0.023 Uiso 0.6 1 calc PR A 1
C17 C 0.0946(2) 0.9252(8) 0.3445(5) 0.020(2) Uiso 0.6 1 d P A 1
H17 H 0.1158 0.9455 0.3842 0.023 Uiso 0.6 1 calc PR A 1
C18 C 0.0741(3) 0.9932(7) 0.2844(5) 0.021(2) Uiso 0.6 1 d P A 1
H18 H 0.079 1.0657 0.2771 0.025 Uiso 0.6 1 calc PR A 1
C19 C 0.0439(2) 0.9276(9) 0.2367(4) 0.0245(18) Uiso 0.6 1 d P A 1
H19 H 0.0257 0.9498 0.1923 0.029 Uiso 0.6 1 calc PR A 1
C20 C 0.0471(3) 0.8251(7) 0.2691(6) 0.0218(17) Uiso 0.6 1 d P A 1
H20 H 0.031 0.7668 0.2498 0.026 Uiso 0.6 1 calc PR A 1
C16B C 0.0930(4) 0.8909(13) 0.3516(7) 0.020(3) Uiso 0.4 1 d P A 2
H16B H 0.1119 0.8781 0.3973 0.024 Uiso 0.4 1 calc PR A 2
C17B C 0.0873(3) 0.9860(9) 0.3081(7) 0.012(2) Uiso 0.4 1 d P A 2
H17B H 0.102 1.0481 0.3199 0.015 Uiso 0.4 1 calc PR A 2
C18B C 0.0545(3) 0.9705(10) 0.2418(6) 0.014(2) Uiso 0.4 1 d P A 2
H18B H 0.0447 1.021 0.2037 0.017 Uiso 0.4 1 calc PR A 2
C19B C 0.0397(3) 0.8656(12) 0.2446(6) 0.018(2) Uiso 0.4 1 d P A 2
H19B H 0.0185 0.8349 0.2098 0.022 Uiso 0.4 1 calc PR A 2
C20B C 0.0636(4) 0.8175(9) 0.3109(8) 0.017(3) Uiso 0.4 1 d P A 2
H20B H 0.0608 0.7474 0.3265 0.02 Uiso 0.4 1 calc PR A 2
C21 C 0.19813(14) 0.9050(4) 0.0933(3) 0.0288(11) Uani 1 1 d . . .
C22 C 0.17641(18) 0.9357(4) 0.0141(3) 0.0467(16) Uani 1 1 d . . .
H22A H 0.1652 0.8713 -0.0136 0.07 Uiso 1 1 calc R . .
H22B H 0.1924 0.968 -0.0063 0.07 Uiso 1 1 calc R . .
H22C H 0.1578 0.9875 0.0115 0.07 Uiso 1 1 calc R . .
C23 C 0.21563(14) 1.0055(4) 0.1411(3) 0.0375(13) Uani 1 1 d . . .
H23A H 0.1969 1.057 0.1382 0.056 Uiso 1 1 calc R . .
H23B H 0.2325 1.0393 0.1236 0.056 Uiso 1 1 calc R . .
H23C H 0.2285 0.9829 0.1915 0.056 Uiso 1 1 calc R . .
C24 C 0.22686(17) 0.8182(5) 0.0986(5) 0.069(2) Uani 1 1 d . . .
H24A H 0.2401 0.7984 0.1494 0.104 Uiso 1 1 calc R . .
H24B H 0.2435 0.8472 0.0788 0.104 Uiso 1 1 calc R . .
H24C H 0.2149 0.7545 0.0709 0.104 Uiso 1 1 calc R . .
C25 C 0.11498(13) 1.1729(3) 0.1423(3) 0.0245(10) Uani 1 1 d . A .
C26 C 0.08344(13) 1.2342(3) 0.1513(3) 0.0285(11) Uani 1 1 d . . .
H26A H 0.0608 1.1972 0.1238 0.043 Uiso 1 1 calc R A .
H26B H 0.0823 1.3077 0.1332 0.043 Uiso 1 1 calc R . .
H26C H 0.0874 1.2361 0.2026 0.043 Uiso 1 1 calc R . .
C27 C 0.11040(16) 1.1684(4) 0.0630(3) 0.0389(13) Uani 1 1 d . . .
H27A H 0.1286 1.1206 0.0584 0.058 Uiso 1 1 calc R A .
H27B H 0.1133 1.2407 0.0467 0.058 Uiso 1 1 calc R . .
H27C H 0.0864 1.1412 0.0331 0.058 Uiso 1 1 calc R . .
C28 C 0.15199(13) 1.2208(4) 0.1926(3) 0.0325(12) Uani 1 1 d . . .
H28A H 0.153 1.2279 0.2418 0.049 Uiso 1 1 calc R A .
H28B H 0.155 1.2917 0.1745 0.049 Uiso 1 1 calc R . .
H28C H 0.1713 1.173 0.1929 0.049 Uiso 1 1 calc R . .
C29 C 0.17396(12) 0.6596(3) 0.4399(2) 0.0183(9) Uani 1 1 d . A .
C30 C 0.20965(13) 0.6135(4) 0.4395(2) 0.0272(11) Uani 1 1 d . . .
H30A H 0.206 0.5387 0.423 0.041 Uiso 1 1 calc R A .
H30B H 0.2284 0.6167 0.4885 0.041 Uiso 1 1 calc R . .
H30C H 0.217 0.6562 0.4067 0.041 Uiso 1 1 calc R . .
C31 C 0.18031(13) 0.7762(3) 0.4703(2) 0.0234(10) Uani 1 1 d . . .
H31A H 0.1878 0.8218 0.4391 0.035 Uiso 1 1 calc R A .
H31B H 0.1991 0.7759 0.5194 0.035 Uiso 1 1 calc R . .
H31C H 0.158 0.8045 0.4716 0.035 Uiso 1 1 calc R . .
C32 C 0.15992(13) 0.5888(3) 0.4863(2) 0.0236(10) Uani 1 1 d . . .
H32A H 0.1361 0.6138 0.4808 0.035 Uiso 1 1 calc R A .
H32B H 0.1764 0.5938 0.5373 0.035 Uiso 1 1 calc R . .
H32C H 0.1584 0.514 0.4702 0.035 Uiso 1 1 calc R . .
C33 C 0.03397(12) 0.6450(3) 0.1035(2) 0.0204(9) Uani 1 1 d . . .
H33 H 0.035 0.5967 0.0646 0.025 Uiso 1 1 calc R A .
C34 C -0.00477(12) 0.6950(4) 0.0741(3) 0.0282(11) Uani 1 1 d . A .
H34A H -0.0092 0.7339 0.0284 0.034 Uiso 1 1 calc R . .
H34B H -0.0063 0.7476 0.1097 0.034 Uiso 1 1 calc R . .
C35 C -0.03453(13) 0.6064(4) 0.0600(3) 0.0309(11) Uani 1 1 d . . .
H35A H -0.0583 0.6415 0.0452 0.037 Uiso 1 1 calc R A .
H35B H -0.0351 0.5595 0.0198 0.037 Uiso 1 1 calc R . .
C36 C -0.02742(13) 0.5373(4) 0.1279(3) 0.0309(11) Uani 1 1 d . A .
H36A H -0.0293 0.5828 0.1667 0.037 Uiso 1 1 calc R . .
H36B H -0.0458 0.4801 0.1164 0.037 Uiso 1 1 calc R . .
C37 C 0.01015(13) 0.4861(4) 0.1549(3) 0.0328(12) Uani 1 1 d . . .
H37A H 0.0113 0.4358 0.1177 0.039 Uiso 1 1 calc R A .
H37B H 0.0144 0.4444 0.1994 0.039 Uiso 1 1 calc R . .
C38 C 0.03987(13) 0.5723(4) 0.1708(3) 0.0310(11) Uani 1 1 d . A .
H38A H 0.0635 0.5362 0.186 0.037 Uiso 1 1 calc R . .
H38B H 0.0403 0.618 0.2114 0.037 Uiso 1 1 calc R . .
C39 C 0.06403(12) 0.8134(3) 0.0327(2) 0.0173(9) Uani 1 1 d . . .
H39 H 0.0877 0.8457 0.0393 0.021 Uiso 1 1 calc R A .
C40 C 0.03661(13) 0.9091(3) 0.0089(2) 0.0228(10) Uani 1 1 d . A .
H40A H 0.0124 0.8828 0.0018 0.027 Uiso 1 1 calc R . .
H40B H 0.0438 0.9644 0.0474 0.027 Uiso 1 1 calc R . .
C41 C 0.03545(13) 0.9598(3) -0.0628(2) 0.0245(10) Uani 1 1 d . . .
H41A H 0.059 0.9925 -0.0542 0.029 Uiso 1 1 calc R A .
H41B H 0.0171 1.0174 -0.0784 0.029 Uiso 1 1 calc R . .
C42 C 0.02629(13) 0.8737(4) -0.1242(2) 0.0256(10) Uani 1 1 d . A .
H42A H 0.0021 0.8437 -0.1348 0.031 Uiso 1 1 calc R . .
H42B H 0.026 0.908 -0.1688 0.031 Uiso 1 1 calc R . .
C43 C 0.05413(14) 0.7830(4) -0.1011(2) 0.0262(11) Uani 1 1 d . . .
H43A H 0.078 0.8123 -0.0941 0.031 Uiso 1 1 calc R A .
H43B H 0.0476 0.7282 -0.1399 0.031 Uiso 1 1 calc R . .
C44 C 0.05623(13) 0.7287(3) -0.0286(2) 0.0220(10) Uani 1 1 d . A .
H44A H 0.0332 0.6922 -0.0372 0.026 Uiso 1 1 calc R . .
H44B H 0.0754 0.6738 -0.0133 0.026 Uiso 1 1 calc R . .
B1 B 0.14068(19) 0.6787(5) 0.8782(3) 0.0368(15) Uani 1 1 d . . .
F1 F 0.14327(10) 0.6838(2) 0.95052(15) 0.0472(9) Uani 1 1 d . . .
F2 F 0.12868(9) 0.7783(2) 0.84368(16) 0.0452(8) Uani 1 1 d . . .
F3 F 0.11677(9) 0.5957(2) 0.84107(16) 0.0502(9) Uani 1 1 d . . .
F4 F 0.17492(10) 0.6547(3) 0.8776(2) 0.0610(10) Uani 1 1 d . . .
H3 H 0.1339(13) 0.602(4) 0.357(2) 0.023(13) Uiso 1 1 d . . .

loop_
_atom_site_aniso_label
_atom_site_aniso_U_11
_atom_site_aniso_U_22
_atom_site_aniso_U_33
_atom_site_aniso_U_23
_atom_site_aniso_U_13
_atom_site_aniso_U_12
Mo1 0.0213(2) 0.00393(17) 0.01740(18) -0.00047(13) 0.00910(16) 0.00047(14)
Mo2 0.0184(2) 0.00485(18) 0.01816(19) -0.00166(13) 0.00829(15) -0.00105(14)
P1 0.0217(6) 0.0057(5) 0.0176(5) -0.0003(4) 0.0073(5) -0.0014(4)
N1 0.027(2) 0.0160(19) 0.028(2) 0.0033(15) 0.0143(18) -0.0005(16)
N2 0.034(2) 0.0085(19) 0.034(2) -0.0017(15) 0.0197(19) -0.0021(16)
N3 0.027(2) 0.0093(18) 0.0218(19) 0.0003(14) 0.0071(17) -0.0096(17)
C1 0.024(3) 0.015(2) 0.021(2) -0.0018(17) 0.008(2) 0.0057(19)
C2 0.026(3) 0.011(2) 0.024(2) -0.0037(17) 0.011(2) -0.0022(18)
C3 0.015(2) 0.014(2) 0.019(2) 0.0014(16) 0.0070(17) 0.0031(17)
C4 0.021(2) 0.0034(18) 0.0183(19) -0.0030(15) 0.0078(18) -0.0001(16)
C5 0.020(2) 0.014(2) 0.016(2) 0.0002(16) 0.0061(18) -0.0019(18)
C6 0.024(2) 0.013(2) 0.025(2) 0.0006(17) 0.011(2) -0.0004(18)
C7 0.020(3) 0.032(3) 0.026(2) 0.000(2) 0.009(2) 0.001(2)
C8 0.025(3) 0.020(2) 0.028(2) -0.0032(18) 0.011(2) -0.014(2)
C9 0.031(3) 0.015(2) 0.028(2) 0.0003(18) 0.013(2) -0.006(2)
C10 0.024(2) 0.012(2) 0.023(2) -0.0012(17) 0.0081(19) -0.0023(18)
C11 0.027(3) 0.014(2) 0.038(3) -0.0051(19) 0.016(2) 0.0101(19)
C12 0.040(3) 0.012(2) 0.027(2) -0.0043(18) 0.019(2) 0.011(2)
C14 0.054(3) 0.005(2) 0.030(2) 0.0001(17) 0.022(2) 0.007(2)
C15 0.036(3) 0.014(2) 0.025(2) 0.0015(18) 0.008(2) 0.014(2)
C21 0.042(3) 0.011(2) 0.048(3) 0.009(2) 0.034(3) 0.006(2)
C22 0.101(5) 0.013(2) 0.040(3) 0.000(2) 0.042(3) -0.003(3)
C23 0.039(3) 0.029(3) 0.048(3) 0.006(2) 0.021(3) -0.008(2)
C24 0.064(4) 0.028(3) 0.157(7) 0.025(4) 0.088(5) 0.018(3)
C25 0.036(3) 0.006(2) 0.036(3) 0.0036(17) 0.019(2) 0.0005(19)
C26 0.034(3) 0.008(2) 0.048(3) 0.003(2) 0.021(2) 0.001(2)
C27 0.061(4) 0.020(3) 0.044(3) 0.010(2) 0.028(3) 0.002(2)
C28 0.032(3) 0.013(2) 0.054(3) -0.002(2) 0.020(3) -0.002(2)
C29 0.025(2) 0.012(2) 0.018(2) 0.0035(16) 0.0081(19) 0.0029(18)
C30 0.030(3) 0.026(3) 0.029(2) 0.008(2) 0.015(2) 0.005(2)
C31 0.038(3) 0.012(2) 0.022(2) -0.0023(17) 0.014(2) -0.006(2)
C32 0.036(3) 0.011(2) 0.027(2) 0.0036(17) 0.016(2) -0.0030(19)
C33 0.027(3) 0.011(2) 0.024(2) -0.0024(17) 0.010(2) -0.0053(18)
C34 0.026(3) 0.016(2) 0.041(3) -0.001(2) 0.011(2) -0.008(2)
C35 0.024(3) 0.018(2) 0.048(3) -0.001(2) 0.012(2) -0.004(2)
C36 0.037(3) 0.017(2) 0.047(3) -0.008(2) 0.025(3) -0.014(2)
C37 0.037(3) 0.022(3) 0.039(3) 0.007(2) 0.015(2) -0.012(2)
C38 0.031(3) 0.024(3) 0.030(3) 0.005(2) 0.005(2) -0.009(2)
C39 0.024(2) 0.0078(19) 0.019(2) 0.0010(16) 0.0072(19) -0.0014(17)
C40 0.030(3) 0.012(2) 0.026(2) 0.0019(17) 0.011(2) 0.0016(19)
C41 0.028(3) 0.012(2) 0.032(2) 0.0070(18) 0.011(2) 0.0075(19)
C42 0.032(3) 0.024(2) 0.019(2) 0.0053(18) 0.008(2) -0.003(2)
C43 0.042(3) 0.017(2) 0.022(2) 0.0004(18) 0.015(2) 0.001(2)
C44 0.033(3) 0.010(2) 0.024(2) -0.0004(17) 0.012(2) 0.0033(19)
B1 0.055(4) 0.021(3) 0.038(3) 0.003(2) 0.022(3) 0.008(3)
F1 0.096(3) 0.0177(15) 0.0327(16) -0.0015(12) 0.0307(17) 0.0023(15)
F2 0.072(2) 0.0279(17) 0.0451(17) 0.0118(13) 0.0325(17) 0.0157(15)
F3 0.082(3) 0.0287(17) 0.0417(17) -0.0056(14) 0.0260(17) 0.0030(17)
F4 0.069(3) 0.049(2) 0.075(2) 0.0166(18) 0.039(2) 0.0244(18)

loop_
_atom_type_symbol
_atom_type_description
_atom_type_scat_dispersion_real
_atom_type_scat_dispersion_imag
_atom_type_scat_source
C C 0.0033 0.0016 'International Tables Vol C Tables 4.2.6.8 and 6.1.1.4'
H H 0 0 'International Tables Vol C Tables 4.2.6.8 and 6.1.1.4'
B B 0.0013 0.0007 'International Tables Vol C Tables 4.2.6.8 and 6.1.1.4'
F F 0.0171 0.0103 'International Tables Vol C Tables 4.2.6.8 and 6.1.1.4'
Mo Mo -1.6832 0.6857 'International Tables Vol C Tables 4.2.6.8 and 6.1.1.4'
N N 0.0061 0.0033 'International Tables Vol C Tables 4.2.6.8 and 6.1.1.4'
P P 0.1023 0.0942 'International Tables Vol C Tables 4.2.6.8 and 6.1.1.4'

loop_
_geom_angle_atom_site_label_1
_geom_angle_atom_site_label_2
_geom_angle_atom_site_label_3
_geom_angle
C1 Mo1 C3 115.44(16)
C1 Mo1 C4 80.20(15)
C3 Mo1 C4 35.56(15)
C1 Mo1 C14 134.19(16)
C3 Mo1 C14 95.15(15)
C4 Mo1 C14 126.14(14)
C1 Mo1 C12 77.85(16)
C3 Mo1 C12 143.09(15)
C4 Mo1 C12 141.63(16)
C14 Mo1 C12 58.30(15)
C1 Mo1 C15 111.35(17)
C3 Mo1 C15 85.23(15)
C4 Mo1 C15 102.67(15)
C14 Mo1 C15 34.86(16)
C12 Mo1 C15 58.18(15)
C1 Mo1 C11 78.86(16)
C3 Mo1 C11 110.08(15)
C4 Mo1 C11 109.20(15)
C14 Mo1 C11 58.19(17)
C12 Mo1 C11 35.59(15)
C15 Mo1 C11 34.60(16)
C1 Mo1 C13 109.74(15)
C3 Mo1 C13 129.78(15)
C4 Mo1 C13 160.24(15)
C14 Mo1 C13 35.22(14)
C12 Mo1 C13 34.73(15)
C15 Mo1 C13 58.09(15)
C11 Mo1 C13 58.39(16)
C1 Mo1 P1 95.31(12)
C3 Mo1 P1 106.31(11)
C4 Mo1 P1 106.64(11)
C14 Mo1 P1 108.40(13)
C12 Mo1 P1 106.40(12)
C15 Mo1 P1 143.19(12)
C11 Mo1 P1 141.99(11)
C13 Mo1 P1 89.78(11)
C1 Mo1 Mo2 95.67(11)
C3 Mo1 Mo2 55.80(11)
C4 Mo1 Mo2 51.96(10)
C14 Mo1 Mo2 130.12(12)
C12 Mo1 Mo2 160.98(11)
C15 Mo1 Mo2 139.81(11)
C11 Mo1 Mo2 161.16(11)
C13 Mo1 Mo2 139.47(11)
P1 Mo1 Mo2 55.94(3)
C2 Mo2 C4 85.83(16)
C2 Mo2 C3 120.37(16)
C4 Mo2 C3 34.83(14)
C2 Mo2 C20 124.9(3)
C4 Mo2 C20 139.0(3)
C3 Mo2 C20 110.7(3)
C2 Mo2 C16 131.6(2)
C4 Mo2 C16 105.0(3)
C3 Mo2 C16 84.0(2)
C20 Mo2 C16 35.0(3)
C2 Mo2 C20B 132.6(3)
C4 Mo2 C20B 118.6(4)
C3 Mo2 C20B 94.0(4)
C20 Mo2 C20B 20.8(3)
C16 Mo2 C20B 14.4(3)
C2 Mo2 C18B 76.8(3)
C4 Mo2 C18B 139.2(4)
C3 Mo2 C18B 145.4(3)
C20 Mo2 C18B 48.7(3)
C16 Mo2 C18B 64.2(3)
C20B Mo2 C18B 57.9(4)
C2 Mo2 C19B 109.2(4)
C4 Mo2 C19B 152.8(3)
C3 Mo2 C19B 127.3(4)
C20 Mo2 C19B 16.6(3)
C16 Mo2 C19B 48.0(4)
C20B Mo2 C19B 35.0(4)
C18B Mo2 C19B 35.2(4)
C2 Mo2 C19 90.2(3)
C4 Mo2 C19 151.4(2)
C3 Mo2 C19 142.0(2)
C20 Mo2 C19 34.7(3)
C16 Mo2 C19 58.1(3)
C20B Mo2 C19 48.3(4)
C18B Mo2 C19 16.0(3)
C19B Mo2 C19 19.7(3)
C2 Mo2 C17B 77.6(3)
C4 Mo2 C17B 104.6(3)
C3 Mo2 C17B 113.9(3)
C20 Mo2 C17B 63.5(3)
C16 Mo2 C17B 54.0(3)
C20B Mo2 C17B 57.9(4)
C18B Mo2 C17B 35.9(4)
C19B Mo2 C17B 59.3(4)
C19 Mo2 C17B 47.1(4)
C2 Mo2 C17 98.8(3)
C4 Mo2 C17 94.8(2)
C3 Mo2 C17 93.1(3)
C20 Mo2 C17 57.6(3)
C16 Mo2 C17 34.5(3)
C20B Mo2 C17 43.6(4)
C18B Mo2 C17 52.9(3)
C19B Mo2 C17 61.3(3)
C19 Mo2 C17 57.8(3)
C17B Mo2 C17 24.2(3)
C2 Mo2 P1 91.94(11)
C4 Mo2 P1 109.18(10)
C3 Mo2 P1 101.41(10)
C20 Mo2 P1 97.3(2)
C16 Mo2 P1 125.9(3)
C20B Mo2 P1 113.6(4)
C18B Mo2 P1 108.1(3)
C19B Mo2 P1 93.2(3)
C19 Mo2 P1 99.3(2)
C17B Mo2 P1 143.8(3)
C17 Mo2 P1 154.4(2)
C39 P1 C33 105.84(19)
C39 P1 Mo2 123.91(13)
C33 P1 Mo2 121.51(14)
C39 P1 Mo1 115.15(14)
C33 P1 Mo1 118.51(14)
Mo2 P1 Mo1 67.91(3)
C1 N1 C21 169.4(4)
C2 N2 C25 170.2(4)
C3 N3 C29 127.4(4)
C3 N3 H3 119(3)
C29 N3 H3 111(3)
N1 C1 Mo1 171.9(4)
N2 C2 Mo2 172.1(4)
C4 C3 N3 142.8(4)
C4 C3 Mo1 77.4(2)
N3 C3 Mo1 134.9(3)
C4 C3 Mo2 68.3(2)
N3 C3 Mo2 129.8(3)
Mo1 C3 Mo2 74.02(12)
C3 C4 C5 141.0(4)
C3 C4 Mo2 76.9(3)
C5 C4 Mo2 135.4(3)
C3 C4 Mo1 67.1(2)
C5 C4 Mo1 133.4(3)
Mo2 C4 Mo1 73.70(12)
C10 C5 C6 117.9(4)
C10 C5 C4 120.5(4)
C6 C5 C4 121.6(4)
C7 C6 C5 121.2(4)
C7 C6 H6 119.4
C5 C6 H6 119.4
C6 C7 C8 119.9(4)
C6 C7 H7 120
C8 C7 H7 120
C9 C8 C7 119.6(4)
C9 C8 H8 120.2
C7 C8 H8 120.2
C8 C9 C10 120.0(4)
C8 C9 H9 120
C10 C9 H9 120
C9 C10 C5 121.2(4)
C9 C10 H10 119.4
C5 C10 H10 119.4
C15 C11 C12 107.3(4)
C15 C11 Mo1 72.7(3)
C12 C11 Mo1 72.0(2)
C15 C11 H11 126.3
C12 C11 H11 126.3
Mo1 C11 H11 120.8
C13 C12 C11 108.0(4)
C13 C12 Mo1 73.3(2)
C11 C12 Mo1 72.4(2)
C13 C12 H12 126
C11 C12 H12 126
Mo1 C12 H12 120.1
C12 C13 C14 107.7(4)
C12 C13 Mo1 72.0(2)
C14 C13 Mo1 71.6(2)
C12 C13 H13 126.2
C14 C13 H13 126.2
Mo1 C13 H13 122
C15 C14 C13 108.0(4)
C15 C14 Mo1 73.0(2)
C13 C14 Mo1 73.2(2)
C15 C14 H14 126
C13 C14 H14 126
Mo1 C14 H14 119.7
C11 C15 C14 108.9(4)
C11 C15 Mo1 72.7(2)
C14 C15 Mo1 72.2(2)
C11 C15 H15 125.5
C14 C15 H15 125.5
Mo1 C15 H15 121.2
C20 C16 C17 108.1(7)
C20 C16 Mo2 71.9(4)
C17 C16 Mo2 74.8(5)
C20 C16 H16 126
C17 C16 H16 126
Mo2 C16 H16 119.2
C16 C17 C18 109.0(8)
C16 C17 Mo2 70.7(5)
C18 C17 Mo2 74.1(5)
C16 C17 H17 125.5
C18 C17 H17 125.5
Mo2 C17 H17 121.3
C17 C18 C19 106.1(8)
C17 C18 Mo2 71.4(5)
C19 C18 Mo2 70.4(4)
C17 C18 H18 127
C19 C18 H18 127
Mo2 C18 H18 123
C20 C19 C18 107.5(7)
C20 C19 Mo2 70.7(5)
C18 C19 Mo2 74.4(5)
C20 C19 H19 126.2
C18 C19 H19 126.2
Mo2 C19 H19 120.5
C19 C20 C16 109.3(7)
C19 C20 Mo2 74.6(5)
C16 C20 Mo2 73.1(4)
C19 C20 H20 125.3
C16 C20 H20 125.3
Mo2 C20 H20 118.7
C17B C16B C20B 105.8(11)
C17B C16B Mo2 72.3(7)
C20B C16B Mo2 69.9(6)
C17B C16B H16B 127.1
C20B C16B H16B 127.1
Mo2 C16B H16B 122.5
C16B C17B C18B 108.3(10)
C16B C17B Mo2 73.3(7)
C18B C17B Mo2 70.9(6)
C16B C17B H17B 125.8
C18B C17B H17B 125.8
Mo2 C17B H17B 121.7
C19B C18B C17B 108.7(9)
C19B C18B Mo2 72.8(6)
C17B C18B Mo2 73.2(6)
C19B C18B H18B 125.6
C17B C18B H18B 125.6
Mo2 C18B H18B 120.1
C20B C19B C18B 105.9(10)
C20B C19B Mo2 71.4(6)
C18B C19B Mo2 71.9(6)
C20B C19B H19B 127
C18B C19B H19B 127
Mo2 C19B H19B 121.5
C19B C20B C16B 111.2(11)
C19B C20B Mo2 73.6(6)
C16B C20B Mo2 74.4(7)
C19B C20B H20B 124.4
C16B C20B H20B 124.4
Mo2 C20B H20B 119.1
N1 C21 C22 108.3(4)
N1 C21 C24 107.3(4)
C22 C21 C24 110.5(5)
N1 C21 C23 107.1(4)
C22 C21 C23 112.0(4)
C24 C21 C23 111.4(5)
C21 C22 H22A 109.5
C21 C22 H22B 109.5
H22A C22 H22B 109.5
C21 C22 H22C 109.5
H22A C22 H22C 109.5
H22B C22 H22C 109.5
C21 C23 H23A 109.5
C21 C23 H23B 109.5
H23A C23 H23B 109.5
C21 C23 H23C 109.5
H23A C23 H23C 109.5
H23B C23 H23C 109.5
C21 C24 H24A 109.5
C21 C24 H24B 109.5
H24A C24 H24B 109.5
C21 C24 H24C 109.5
H24A C24 H24C 109.5
H24B C24 H24C 109.5
N2 C25 C27 107.8(4)
N2 C25 C28 107.1(4)
C27 C25 C28 112.2(4)
N2 C25 C26 106.4(4)
C27 C25 C26 111.8(4)
C28 C25 C26 111.1(4)
C25 C26 H26A 109.5
C25 C26 H26B 109.5
H26A C26 H26B 109.5
C25 C26 H26C 109.5
H26A C26 H26C 109.5
H26B C26 H26C 109.5
C25 C27 H27A 109.5
C25 C27 H27B 109.5
H27A C27 H27B 109.5
C25 C27 H27C 109.5
H27A C27 H27C 109.5
H27B C27 H27C 109.5
C25 C28 H28A 109.5
C25 C28 H28B 109.5
H28A C28 H28B 109.5
C25 C28 H28C 109.5
H28A C28 H28C 109.5
H28B C28 H28C 109.5
N3 C29 C32 105.4(4)
N3 C29 C31 110.5(3)
C32 C29 C31 109.7(3)
N3 C29 C30 110.7(3)
C32 C29 C30 110.9(3)
C31 C29 C30 109.6(4)
C29 C30 H30A 109.5
C29 C30 H30B 109.5
H30A C30 H30B 109.5
C29 C30 H30C 109.5
H30A C30 H30C 109.5
H30B C30 H30C 109.5
C29 C31 H31A 109.5
C29 C31 H31B 109.5
H31A C31 H31B 109.5
C29 C31 H31C 109.5
H31A C31 H31C 109.5
H31B C31 H31C 109.5
C29 C32 H32A 109.5
C29 C32 H32B 109.5
H32A C32 H32B 109.5
C29 C32 H32C 109.5
H32A C32 H32C 109.5
H32B C32 H32C 109.5
C38 C33 C34 110.0(4)
C38 C33 P1 111.7(3)
C34 C33 P1 114.2(3)
C38 C33 H33 106.8
C34 C33 H33 106.8
P1 C33 H33 106.8
C33 C34 C35 111.8(4)
C33 C34 H34A 109.3
C35 C34 H34A 109.3
C33 C34 H34B 109.3
C35 C34 H34B 109.3
H34A C34 H34B 107.9
C36 C35 C34 111.6(4)
C36 C35 H35A 109.3
C34 C35 H35A 109.3
C36 C35 H35B 109.3
C34 C35 H35B 109.3
H35A C35 H35B 108
C37 C36 C35 110.8(4)
C37 C36 H36A 109.5
C35 C36 H36A 109.5
C37 C36 H36B 109.5
C35 C36 H36B 109.5
H36A C36 H36B 108.1
C36 C37 C38 111.5(4)
C36 C37 H37A 109.3
C38 C37 H37A 109.3
C36 C37 H37B 109.3
C38 C37 H37B 109.3
H37A C37 H37B 108
C37 C38 C33 112.3(4)
C37 C38 H38A 109.1
C33 C38 H38A 109.1
C37 C38 H38B 109.1
C33 C38 H38B 109.1
H38A C38 H38B 107.9
C44 C39 C40 112.0(3)
C44 C39 P1 112.0(3)
C40 C39 P1 116.2(3)
C44 C39 H39 105.2
C40 C39 H39 105.2
P1 C39 H39 105.2
C41 C40 C39 110.4(4)
C41 C40 H40A 109.6
C39 C40 H40A 109.6
C41 C40 H40B 109.6
C39 C40 H40B 109.6
H40A C40 H40B 108.1
C40 C41 C42 111.4(4)
C40 C41 H41A 109.4
C42 C41 H41A 109.4
C40 C41 H41B 109.4
C42 C41 H41B 109.4
H41A C41 H41B 108
C43 C42 C41 110.4(4)
C43 C42 H42A 109.6
C41 C42 H42A 109.6
C43 C42 H42B 109.6
C41 C42 H42B 109.6
H42A C42 H42B 108.1
C42 C43 C44 111.0(4)
C42 C43 H43A 109.4
C44 C43 H43A 109.4
C42 C43 H43B 109.4
C44 C43 H43B 109.4
H43A C43 H43B 108
C39 C44 C43 111.2(3)
C39 C44 H44A 109.4
C43 C44 H44A 109.4
C39 C44 H44B 109.4
C43 C44 H44B 109.4
H44A C44 H44B 108
F2 B1 F3 110.6(5)
F2 B1 F1 109.7(4)
F3 B1 F1 109.4(5)
F2 B1 F4 109.2(5)
F3 B1 F4 108.1(4)
F1 B1 F4 109.9(5)

loop_
_geom_bond_atom_site_label_1
_geom_bond_atom_site_label_2
_geom_bond_distance
Mo1 C1 2.069(5)
Mo1 C3 2.119(4)
Mo1 C4 2.245(4)
Mo1 C14 2.335(4)
Mo1 C12 2.341(4)
Mo1 C15 2.346(4)
Mo1 C11 2.347(4)
Mo1 C13 2.357(4)
Mo1 P1 2.3776(12)
Mo1 Mo2 2.6525(5)
Mo2 C2 2.059(4)
Mo2 C4 2.176(4)
Mo2 C3 2.282(4)
Mo2 C20 2.298(8)
Mo2 C16 2.313(7)
Mo2 C20B 2.318(11)
Mo2 C18B 2.336(10)
Mo2 C19B 2.347(11)
Mo2 C19 2.347(8)
Mo2 C17B 2.365(10)
Mo2 C17 2.365(8)
Mo2 P1 2.3715(11)
P1 C39 1.869(4)
P1 C33 1.872(4)
N1 C1 1.162(5)
N1 C21 1.454(6)
N2 C2 1.150(5)
N2 C25 1.478(5)
N3 C3 1.363(5)
N3 C29 1.476(5)
N3 H3 0.79(5)
C3 C4 1.338(6)
C4 C5 1.483(6)
C5 C10 1.389(6)
C5 C6 1.397(6)
C6 C7 1.369(6)
C6 H6 0.93
C7 C8 1.405(6)
C7 H7 0.93
C8 C9 1.371(6)
C8 H8 0.93
C9 C10 1.388(6)
C9 H9 0.93
C10 H10 0.93
C11 C15 1.395(6)
C11 C12 1.433(6)
C11 H11 0.93
C12 C13 1.402(6)
C12 H12 0.93
C13 C14 1.420(6)
C13 H13 0.93
C14 C15 1.402(7)
C14 H14 0.93
C15 H15 0.93
C16 C20 1.387(11)
C16 C17 1.389(12)
C16 H16 0.93
C17 C18 1.411(12)
C17 H17 0.93
C18 C19 1.438(12)
C18 H18 0.93
C19 C20 1.386(12)
C19 H19 0.93
C20 H20 0.93
C16B C17B 1.405(17)
C16B C20B 1.439(19)
C16B H16B 0.93
C17B C18B 1.449(15)
C17B H17B 0.93
C18B C19B 1.418(16)
C18B H18B 0.93
C19B C20B 1.404(17)
C19B H19B 0.93
C20B H20B 0.93
C21 C22 1.503(7)
C21 C24 1.530(7)
C21 C23 1.535(7)
C22 H22A 0.96
C22 H22B 0.96
C22 H22C 0.96
C23 H23A 0.96
C23 H23B 0.96
C23 H23C 0.96
C24 H24A 0.96
C24 H24B 0.96
C24 H24C 0.96
C25 C27 1.502(7)
C25 C28 1.528(7)
C25 C26 1.529(6)
C26 H26A 0.96
C26 H26B 0.96
C26 H26C 0.96
C27 H27A 0.96
C27 H27B 0.96
C27 H27C 0.96
C28 H28A 0.96
C28 H28B 0.96
C28 H28C 0.96
C29 C32 1.515(6)
C29 C31 1.526(5)
C29 C30 1.529(6)
C30 H30A 0.96
C30 H30B 0.96
C30 H30C 0.96
C31 H31A 0.96
C31 H31B 0.96
C31 H31C 0.96
C32 H32A 0.96
C32 H32B 0.96
C32 H32C 0.96
C33 C38 1.535(6)
C33 C34 1.541(6)
C33 H33 0.98
C34 C35 1.544(6)
C34 H34A 0.97
C34 H34B 0.97
C35 C36 1.512(6)
C35 H35A 0.97
C35 H35B 0.97
C36 C37 1.508(7)
C36 H36A 0.97
C36 H36B 0.97
C37 C38 1.518(6)
C37 H37A 0.97
C37 H37B 0.97
C38 H38A 0.97
C38 H38B 0.97
C39 C44 1.525(5)
C39 C40 1.538(6)
C39 H39 0.98
C40 C41 1.526(6)
C40 H40A 0.97
C40 H40B 0.97
C41 C42 1.532(6)
C41 H41A 0.97
C41 H41B 0.97
C42 C43 1.503(6)
C42 H42A 0.97
C42 H42B 0.97
C43 C44 1.547(6)
C43 H43A 0.97
C43 H43B 0.97
C44 H44A 0.97
C44 H44B 0.97
B1 F2 1.381(6)
B1 F3 1.384(7)
B1 F1 1.390(7)
B1 F4 1.396(7)
